data_7023050
loop_
_publ_author_name
'Amo-Ochoa, Pilar'
'Castillo, Oscar'
'Zamora, F\'elix'

_publ_section_title
;
 Cu(I), Co(II) and Fe(II) coordination polymers with pyrazine and benzoate
 as ligands. Spin crossover, spin canting and metamagnetism phenomena.
;
_journal_issue 37
_journal_name_full 'Dalton transactions (Cambridge, England : 2003)'
_journal_page_first 13453
_journal_page_last 13460
_journal_paper_doi 10.1039/c3dt50596k
_journal_volume 42
_journal_year 2013
_chemical_compound_source 'synthesis as described'
_chemical_formula_moiety 'C18 H14 Co1 N2 O4, 1/2(C7 H6 O2)'
_chemical_formula_structural 'C18 H14 Co1 N2 O4, 1/2(C7 H6 O2)'
_chemical_formula_sum 'C21.5 H17 Co N2 O5'
_chemical_formula_weight 442.30
_chemical_name_systematic
;
catena-Poly[[bis(benzoato-K2O,O')bis(mu-benzoato-KO:KO')bis(mu-pyrazine-KN,KN')
dicobalt(II)]-benzoic acid (1/1)]
;
_space_group_IT_number 2
_symmetry_cell_setting triclinic
_symmetry_Int_Tables_number 2
_symmetry_space_group_name_Hall '-P 1'
_symmetry_space_group_name_H-M 'P -1'
_atom_sites_solution_hydrogens geom
_atom_sites_solution_primary direct
_atom_sites_solution_secondary difmap
_audit_creation_method SHELXL-97
_cell_angle_alpha 95.506(7)
_cell_angle_beta 93.239(6)
_cell_angle_gamma 107.370(7)
_cell_formula_units_Z 2
_cell_length_a 7.1488(4)
_cell_length_b 9.0736(8)
_cell_length_c 15.7457(13)
_cell_measurement_reflns_used 7207
_cell_measurement_temperature 296(2)
_cell_measurement_theta_max 27.00
_cell_measurement_theta_min 2.37
_cell_volume 966.37(14)
_computing_cell_refinement 'CrysAlis CCD (Oxford Diffraction, 2003)'
_computing_data_collection 'CrysAlis CCD (Oxford Diffraction, 2003)'
_computing_data_reduction 'CrysAlis RED (Oxford Diffraction, 2003)'
_computing_molecular_graphics 'Ortep-3 (Farrugia, 1997)'
_computing_publication_material 'WinGX (Farrugia, 1999)'
_computing_structure_refinement 'SHELXL-97 (Sheldrick, 1997)'
_computing_structure_solution 'Sir92 (Altamore et al., 1993)'
_diffrn_ambient_temperature 296(2)
_diffrn_measured_fraction_theta_full 0.987
_diffrn_measured_fraction_theta_max 0.987
_diffrn_measurement_device_type Xcalibur
_diffrn_measurement_method \w
_diffrn_radiation_monochromator graphite
_diffrn_radiation_source 'fine-focus sealed tube'
_diffrn_radiation_type MoK\a
_diffrn_radiation_wavelength 0.71073
_diffrn_reflns_av_R_equivalents 0.0000
_diffrn_reflns_av_sigmaI/netI 0.0461
_diffrn_reflns_limit_h_max 9
_diffrn_reflns_limit_h_min -9
_diffrn_reflns_limit_k_max 11
_diffrn_reflns_limit_k_min -11
_diffrn_reflns_limit_l_max 20
_diffrn_reflns_limit_l_min -20
_diffrn_reflns_number 7207
_diffrn_reflns_theta_full 27.00
_diffrn_reflns_theta_max 27.00
_diffrn_reflns_theta_min 2.37
_diffrn_standards_decay_% 0
_diffrn_standards_interval_count 0
_diffrn_standards_interval_time 0
_diffrn_standards_number 0
_exptl_absorpt_coefficient_mu 0.925
_exptl_absorpt_correction_type none
_exptl_crystal_colour red
_exptl_crystal_density_diffrn 1.520
_exptl_crystal_description prismatic
_exptl_crystal_F_000 454
_exptl_crystal_size_max 0.18
_exptl_crystal_size_mid 0.06
_exptl_crystal_size_min 0.05
_refine_diff_density_max 1.223
_refine_diff_density_min -0.463
_refine_diff_density_rms 0.082
_refine_ls_extinction_method none
_refine_ls_goodness_of_fit_ref 1.015
_refine_ls_hydrogen_treatment constr
_refine_ls_matrix_type full
_refine_ls_number_parameters 263
_refine_ls_number_reflns 7207
_refine_ls_number_restraints 21
_refine_ls_restrained_S_all 1.035
_refine_ls_R_factor_all 0.0735
_refine_ls_R_factor_gt 0.0559
_refine_ls_shift/su_max 0.001
_refine_ls_shift/su_mean 0.000
_refine_ls_structure_factor_coef Fsqd
_refine_ls_weighting_details 'calc w=1/[\s^2^(Fo^2^)+(0.1075P)^2^+0.0000P] where P=(Fo^2^+2Fc^2^)/3'
_refine_ls_weighting_scheme calc
_refine_ls_wR_factor_gt 0.1545
_refine_ls_wR_factor_ref 0.1619
_reflns_number_gt 5441
_reflns_number_total 7207
_reflns_threshold_expression >2sigma(I)
_cod_data_source_file c3dt50596k.txt
_cod_data_source_block compound-3_296K
_cod_original_cell_volume 966.37(13)
_cod_original_formula_sum 'C21.50 H17 Co N2 O5'
_cod_database_code 7023050
_cell_oxdiff_twin_number 2

loop_
_symmetry_equiv_pos_as_xyz
'x, y, z'
'-x, -y, -z'

loop_
_atom_site_label
_atom_site_type_symbol
_atom_site_fract_x
_atom_site_fract_y
_atom_site_fract_z
_atom_site_U_iso_or_equiv
_atom_site_adp_type
_atom_site_occupancy
_atom_site_symmetry_multiplicity
_atom_site_calc_flag
_atom_site_refinement_flags
_atom_site_disorder_assembly
_atom_site_disorder_group
Co1 Co 0.61282(5) 0.67678(4) 0.92413(2) 0.02840(14) Uani 1 1 d . . .
C1 C 0.6884(4) 0.8488(3) 0.80740(18) 0.0349(6) Uani 1 1 d . . .
C2 C 0.7575(4) 0.9479(4) 0.73837(18) 0.0363(7) Uani 1 1 d . . .
C3 C 0.8421(5) 1.1048(4) 0.7565(2) 0.0444(7) Uani 1 1 d . . .
H3 H 0.8557 1.1525 0.8139 0.053 Uiso 1 1 calc R . .
C4 C 0.9085(6) 1.1954(4) 0.6915(2) 0.0581(9) Uani 1 1 d . . .
H4 H 0.9642 1.3049 0.7041 0.070 Uiso 1 1 calc R . .
C5 C 0.8936(6) 1.1266(5) 0.6098(3) 0.0675(11) Uani 1 1 d . . .
H5 H 0.9400 1.1886 0.5655 0.081 Uiso 1 1 calc R . .
C6 C 0.8117(6) 0.9678(5) 0.5905(2) 0.0676(11) Uani 1 1 d . . .
H6 H 0.8025 0.9206 0.5332 0.081 Uiso 1 1 calc R . .
C7 C 0.7429(5) 0.8776(4) 0.6551(2) 0.0511(8) Uani 1 1 d . . .
H7 H 0.6861 0.7682 0.6424 0.061 Uiso 1 1 calc R . .
C8 C 0.4229(4) 0.3110(3) 0.89094(17) 0.0304(6) Uani 1 1 d . . .
C9 C 0.3911(4) 0.2162(3) 0.80515(17) 0.0328(6) Uani 1 1 d . . .
C10 C 0.2971(5) 0.0573(4) 0.7985(2) 0.0476(8) Uani 1 1 d . . .
H10 H 0.2500 0.0095 0.8474 0.057 Uiso 1 1 calc R . .
C11 C 0.2728(6) -0.0309(5) 0.7190(3) 0.0654(11) Uani 1 1 d . . .
H11 H 0.2109 -0.1401 0.7139 0.078 Uiso 1 1 calc R . .
C12 C 0.3363(6) 0.0370(6) 0.6491(2) 0.0745(13) Uani 1 1 d . . .
H12 H 0.3171 -0.0246 0.5952 0.089 Uiso 1 1 calc R . .
C13 C 0.4286(6) 0.1948(6) 0.6550(2) 0.0685(11) Uani 1 1 d . . .
H13 H 0.4729 0.2413 0.6052 0.082 Uiso 1 1 calc R . .
C14 C 0.4571(5) 0.2866(4) 0.73393(19) 0.0483(8) Uani 1 1 d . . .
H14 H 0.5207 0.3955 0.7385 0.058 Uiso 1 1 calc R . .
C15 C 0.9722(4) 0.5739(4) 0.87508(19) 0.0420(7) Uani 1 1 d . . .
H15 H 0.8745 0.4974 0.8376 0.050 Uiso 1 1 calc R . .
C16 C 1.0624(4) 0.7810(3) 0.97641(18) 0.0355(6) Uani 1 1 d . . .
H16 H 1.0309 0.8572 1.0137 0.043 Uiso 1 1 calc R . .
C17 C 0.2546(4) 0.7825(3) 0.97592(19) 0.0357(7) Uani 1 1 d . . .
H17 H 0.3521 0.8594 1.0132 0.043 Uiso 1 1 calc R . .
C18 C 0.1664(4) 0.5747(4) 0.87425(19) 0.0412(7) Uani 1 1 d . . .
H18 H 0.1981 0.4988 0.8368 0.049 Uiso 1 1 calc R . .
N1 N 0.9178(3) 0.6751(3) 0.92581(15) 0.0318(5) Uani 1 1 d . . .
N2 N 0.3094(3) 0.6800(3) 0.92506(15) 0.0339(5) Uani 1 1 d . . .
O1 O 0.60424(19) 0.7053(2) 0.78945(10) 0.0435(5) Uani 1 1 d D . .
O2 O 0.7179(3) 0.9068(2) 0.88499(12) 0.0406(5) Uani 1 1 d . . .
O3 O 0.5357(3) 0.4463(2) 0.89890(13) 0.0427(5) Uani 1 1 d . . .
O4 O 0.3357(3) 0.2452(2) 0.95105(11) 0.0384(5) Uani 1 1 d . . .
O91 O 0.2656(4) 0.6001(7) 0.6776(3) 0.111(2) Uiso 0.50 1 d PD A -1
H91 H 0.3762 0.6341 0.7072 0.167 Uiso 0.50 1 d PD B -1
C91 C 0.2953(13) 0.5540(5) 0.6041(5) 0.084(3) Uiso 0.50 1 d PD A -1
O92 O 0.4489(12) 0.5384(8) 0.5844(6) 0.145(3) Uiso 0.50 1 d PD A -1
C92 C 0.1215(11) 0.5161(8) 0.5376(4) 0.070(2) Uiso 0.50 1 d PD A -1
C93 C 0.1591(11) 0.4674(8) 0.4556(4) 0.065(2) Uiso 0.50 1 d PD A -1
H93 H 0.2872 0.4619 0.4465 0.077 Uiso 0.50 1 calc PR A -1
C94 C 0.0197(11) 0.4276(8) 0.3882(4) 0.074(2) Uiso 0.50 1 d PD A -1
H94 H 0.0505 0.3932 0.3333 0.089 Uiso 0.50 1 calc PR A -1
C95 C -0.1594(11) 0.4367(8) 0.3989(5) 0.076(2) Uiso 0.50 1 d PD A -1
H95 H -0.2568 0.4088 0.3516 0.091 Uiso 0.50 1 calc PR A -1
C96 C -0.2063(12) 0.4885(11) 0.4817(6) 0.115(4) Uiso 0.50 1 d PD A -1
H96 H -0.3337 0.4960 0.4904 0.138 Uiso 0.50 1 calc PR A -1
C97 C -0.0564(11) 0.5280(9) 0.5497(5) 0.090(3) Uiso 0.50 1 d PD A -1
H97 H -0.0830 0.5637 0.6050 0.108 Uiso 0.50 1 calc PR A -1

loop_
_atom_site_aniso_label
_atom_site_aniso_U_11
_atom_site_aniso_U_22
_atom_site_aniso_U_33
_atom_site_aniso_U_23
_atom_site_aniso_U_13
_atom_site_aniso_U_12
Co1 0.0221(2) 0.0332(2) 0.0306(2) 0.00218(14) 0.00379(15) 0.00975(16)
C1 0.0271(14) 0.0410(17) 0.0410(16) 0.0077(12) 0.0056(12) 0.0156(13)
C2 0.0316(14) 0.0426(17) 0.0380(16) 0.0106(13) 0.0041(12) 0.0146(13)
C3 0.0465(18) 0.0459(19) 0.0434(17) 0.0068(14) 0.0033(14) 0.0180(15)
C4 0.058(2) 0.051(2) 0.068(2) 0.0241(18) 0.0114(19) 0.0150(19)
C5 0.077(3) 0.074(3) 0.062(2) 0.036(2) 0.022(2) 0.027(2)
C6 0.084(3) 0.087(3) 0.0397(19) 0.0136(19) 0.0172(19) 0.033(3)
C7 0.056(2) 0.056(2) 0.0434(18) 0.0081(15) 0.0084(15) 0.0189(17)
C8 0.0234(13) 0.0369(16) 0.0345(15) 0.0005(12) -0.0002(11) 0.0164(12)
C9 0.0261(14) 0.0426(16) 0.0317(14) -0.0019(12) 0.0022(11) 0.0157(12)
C10 0.0470(19) 0.0426(18) 0.0521(19) -0.0036(14) -0.0037(14) 0.0165(15)
C11 0.070(3) 0.051(2) 0.072(3) -0.0229(19) -0.015(2) 0.0261(19)
C12 0.078(3) 0.104(4) 0.045(2) -0.032(2) -0.016(2) 0.049(3)
C13 0.069(3) 0.111(4) 0.0326(18) 0.005(2) 0.0067(17) 0.040(3)
C14 0.0433(18) 0.063(2) 0.0387(17) 0.0053(15) 0.0042(14) 0.0172(17)
C15 0.0294(16) 0.0525(19) 0.0412(16) -0.0133(14) -0.0031(12) 0.0149(14)
C16 0.0344(16) 0.0331(15) 0.0387(15) -0.0007(12) 0.0032(12) 0.0115(13)
C17 0.0257(15) 0.0348(15) 0.0465(17) -0.0007(12) -0.0016(12) 0.0116(12)
C18 0.0264(15) 0.058(2) 0.0410(16) -0.0120(14) -0.0021(12) 0.0220(14)
N1 0.0211(11) 0.0395(13) 0.0368(13) 0.0032(10) 0.0035(9) 0.0128(10)
N2 0.0258(12) 0.0415(14) 0.0351(13) 0.0042(10) 0.0022(9) 0.0117(10)
O1 0.0458(12) 0.0385(12) 0.0421(12) 0.0045(9) 0.0017(10) 0.0070(11)
O2 0.0434(12) 0.0437(12) 0.0356(11) 0.0041(9) 0.0056(9) 0.0143(10)
O3 0.0395(12) 0.0327(11) 0.0508(13) -0.0040(9) 0.0057(10) 0.0062(10)
O4 0.0307(10) 0.0494(12) 0.0312(10) 0.0008(9) 0.0058(8) 0.0070(10)

loop_
_atom_type_symbol
_atom_type_description
_atom_type_scat_dispersion_real
_atom_type_scat_dispersion_imag
_atom_type_scat_source
C C 0.0033 0.0016 'International Tables Vol C Tables 4.2.6.8 and 6.1.1.4'
H H 0.0000 0.0000 'International Tables Vol C Tables 4.2.6.8 and 6.1.1.4'
N N 0.0061 0.0033 'International Tables Vol C Tables 4.2.6.8 and 6.1.1.4'
O O 0.0106 0.0060 'International Tables Vol C Tables 4.2.6.8 and 6.1.1.4'
Co Co 0.3494 0.9721 'International Tables Vol C Tables 4.2.6.8 and 6.1.1.4'

loop_
_geom_angle_atom_site_label_1
_geom_angle_atom_site_label_2
_geom_angle_atom_site_label_3
_geom_angle
_geom_angle_site_symmetry_1
_geom_angle_site_symmetry_3
O3 Co1 O4 114.13(9) . 2_667
O3 Co1 O2 151.24(9) . .
O4 Co1 O2 93.56(8) 2_667 .
O3 Co1 O1 91.92(8) . .
O4 Co1 O1 153.86(8) 2_667 .
O2 Co1 O1 60.33(7) . .
O3 Co1 N2 93.50(9) . .
O4 Co1 N2 90.78(8) 2_667 .
O2 Co1 N2 93.75(9) . .
O1 Co1 N2 89.71(7) . .
O3 Co1 N1 86.95(9) . .
O4 Co1 N1 88.12(8) 2_667 .
O2 Co1 N1 86.32(8) . .
O1 Co1 N1 91.28(7) . .
N2 Co1 N1 178.90(8) . .
O3 Co1 C1 121.35(9) . .
O4 Co1 C1 123.84(10) 2_667 .
O2 Co1 C1 30.31(8) . .
O1 Co1 C1 30.13(8) . .
N2 Co1 C1 93.88(9) . .
N1 Co1 C1 86.73(9) . .
O3 Co1 Co1 48.46(6) . 2_667
O4 Co1 Co1 68.20(6) 2_667 2_667
O2 Co1 Co1 160.21(6) . 2_667
O1 Co1 Co1 137.33(5) . 2_667
N2 Co1 Co1 79.43(6) . 2_667
N1 Co1 Co1 100.15(6) . 2_667
C1 Co1 Co1 166.66(7) . 2_667
O3 Co1 Co1 87.26(6) . 1_655
O4 Co1 Co1 88.69(6) 2_667 1_655
O2 Co1 Co1 85.68(6) . 1_655
O1 Co1 Co1 90.50(4) . 1_655
N2 Co1 Co1 179.20(7) . 1_655
N1 Co1 Co1 0.83(6) . 1_655
C1 Co1 Co1 85.92(6) . 1_655
Co1 Co1 Co1 100.916(11) 2_667 1_655
O1 C1 O2 119.0(3) . .
O1 C1 C2 120.4(3) . .
O2 C1 C2 120.6(3) . .
O1 C1 Co1 59.67(13) . .
O2 C1 Co1 59.64(14) . .
C2 C1 Co1 172.9(2) . .
C3 C2 C7 119.9(3) . .
C3 C2 C1 121.1(3) . .
C7 C2 C1 118.9(3) . .
C2 C3 C4 120.4(3) . .
C5 C4 C3 119.7(3) . .
C4 C5 C6 120.7(3) . .
C5 C6 C7 119.6(4) . .
C2 C7 C6 119.6(3) . .
O3 C8 O4 124.5(3) . .
O3 C8 C9 118.5(3) . .
O4 C8 C9 117.0(2) . .
C14 C9 C10 120.7(3) . .
C14 C9 C8 120.0(3) . .
C10 C9 C8 119.3(3) . .
C9 C10 C11 119.0(4) . .
C12 C11 C10 120.6(4) . .
C11 C12 C13 120.8(3) . .
C12 C13 C14 120.1(4) . .
C9 C14 C13 118.8(4) . .
N1 C15 C18 122.6(3) . 1_655
N1 C16 C17 121.8(3) . 1_655
N2 C17 C16 122.3(3) . 1_455
N2 C18 C15 121.1(3) . 1_455
C15 N1 C16 115.9(2) . .
C15 N1 Co1 122.31(19) . .
C16 N1 Co1 121.77(19) . .
C17 N2 C18 116.2(2) . .
C17 N2 Co1 123.27(19) . .
C18 N2 Co1 120.49(19) . .
C1 O1 Co1 90.20(15) . .
C1 O2 Co1 90.06(17) . .
C8 O3 Co1 156.3(2) . .
C8 O4 Co1 126.57(18) . 2_667
O92 C91 O91 124.4(9) . .
O92 C91 C92 120.2(8) . .
O91 C91 C92 115.4(6) . .
C97 C92 C93 118.6(7) . .
C97 C92 C91 127.0(6) . .
C93 C92 C91 114.4(6) . .
C94 C93 C92 122.5(7) . .
C95 C94 C93 120.0(7) . .
C94 C95 C96 120.1(7) . .
C97 C96 C95 117.6(8) . .
C92 C97 C96 121.2(7) . .

loop_
_geom_bond_atom_site_label_1
_geom_bond_atom_site_label_2
_geom_bond_distance
_geom_bond_site_symmetry_2
Co1 O3 1.990(2) .
Co1 O4 1.9988(18) 2_667
Co1 O2 2.160(2) .
Co1 O1 2.1605(17) .
Co1 N2 2.179(2) .
Co1 N1 2.183(2) .
Co1 C1 2.503(3) .
Co1 Co1 4.1736(8) 2_667
Co1 Co1 7.1488(4) 1_655
C1 O1 1.257(3) .
C1 O2 1.263(3) .
C1 C2 1.489(4) .
C2 C3 1.365(4) .
C2 C7 1.386(4) .
C3 C4 1.390(5) .
C4 C5 1.359(5) .
C5 C6 1.380(6) .
C6 C7 1.388(5) .
C8 O3 1.241(3) .
C8 O4 1.262(3) .
C8 C9 1.498(4) .
C9 C14 1.380(4) .
C9 C10 1.388(4) .
C10 C11 1.393(5) .
C11 C12 1.347(6) .
C12 C13 1.377(6) .
C13 C14 1.397(5) .
C15 N1 1.320(4) .
C15 C18 1.387(4) 1_655
C16 N1 1.339(3) .
C16 C17 1.371(4) 1_655
C17 N2 1.330(4) .
C17 C16 1.371(4) 1_455
C18 N2 1.333(4) .
C18 C15 1.387(4) 1_455
O4 Co1 1.9988(18) 2_667
O91 C91 1.244(7) .
C91 O92 1.202(8) .
C91 C92 1.512(11) .
C92 C97 1.330(8) .
C92 C93 1.392(8) .
C93 C94 1.357(7) .
C94 C95 1.327(8) .
C95 C96 1.435(9) .
C96 C97 1.411(8) .

loop_
_cell_oxdiff_twin_id
_cell_oxdiff_twin_matrix_11
_cell_oxdiff_twin_matrix_12
_cell_oxdiff_twin_matrix_13
_cell_oxdiff_twin_matrix_21
_cell_oxdiff_twin_matrix_22
_cell_oxdiff_twin_matrix_23
_cell_oxdiff_twin_matrix_31
_cell_oxdiff_twin_matrix_32
_cell_oxdiff_twin_matrix_33
1 1.0000 0.0000 0.0000 0.0000 1.0000 0.0000 0.0000 0.0000 1.0000
2 1.0000 -0.0001 -0.0001 -0.7575 -0.9998 -0.0000 -0.2534 0.0004 -1.0003

loop_
_diffrn_oxdiff_twin_id
_diffrn_oxdiff_twin_ratio
_diffrn_oxdiff_twin_reflns_isolated
_diffrn_oxdiff_twin_reflns_overlapped
1 0.3986 5400 2274
2 0.6014 5386 2274
